data_7711398
loop_
_publ_author_name
'Wang, Ai'
'Zhang, Yatong'
'Lu, Liping'
'Zhu, Miaoli'
'Yuan, Caixia'
'Feng, Sisi'

_publ_section_title
;
 Seven Ln(III) coordination polymers with two kinds of geometric
 coordination but the same 3D topological property: luminescence sensing
 and magnetic property.
;
_journal_issue 32
_journal_name_full 'Dalton transactions (Cambridge, England : 2003)'
_journal_page_first 12324
_journal_page_last 12333
_journal_paper_doi 10.1039/d2dt01024k
_journal_volume 51
_journal_year 2022
_chemical_formula_moiety 'C18 H13 Ce N9 O8, H2 O'
_chemical_formula_sum 'C18 H15 Ce N9 O9'
_chemical_formula_weight 641.51
_space_group_crystal_system triclinic
_space_group_IT_number 2
_space_group_name_Hall '-P 1'
_space_group_name_H-M_alt 'P -1'
_atom_sites_solution_hydrogens mixed
_audit_creation_method SHELXL-2014/7
_audit_update_record
;
2022-07-19 deposited with the CCDC.	2022-07-21 downloaded from the CCDC.
;
_cell_angle_alpha 84.4594(15)
_cell_angle_beta 79.4366(14)
_cell_angle_gamma 67.3666(14)
_cell_formula_units_Z 2
_cell_length_a 9.4853(4)
_cell_length_b 10.3887(5)
_cell_length_c 12.6157(6)
_cell_measurement_reflns_used 9768
_cell_measurement_temperature 296(2)
_cell_measurement_theta_max 28.29
_cell_measurement_theta_min 2.65
_cell_volume 1127.50(9)
_computing_cell_refinement 'Bruker SAINT'
_computing_data_collection 'Bruker APEX2'
_computing_data_reduction 'Bruker SAINT, SADABS and XPREP'
_computing_molecular_graphics 'Bruker SHELXTL'
_computing_publication_material 'Bruker SHELXTL'
_computing_structure_refinement 'SHELXL-2014 (Sheldrick 2014)'
_computing_structure_solution 'SHELXS-97 (Sheldrick 2008)'
_diffrn_ambient_temperature 296(2)
_diffrn_measured_fraction_theta_full 0.963
_diffrn_measured_fraction_theta_max 0.969
_diffrn_measurement_device_type 'Bruker APEX-II CCD'
_diffrn_measurement_method '\w scans'
_diffrn_radiation_type MoK\a
_diffrn_radiation_wavelength 0.71073
_diffrn_reflns_av_R_equivalents 0.0238
_diffrn_reflns_av_unetI/netI 0.0180
_diffrn_reflns_Laue_measured_fraction_full 0.963
_diffrn_reflns_Laue_measured_fraction_max 0.969
_diffrn_reflns_limit_h_max 11
_diffrn_reflns_limit_h_min -12
_diffrn_reflns_limit_k_max 13
_diffrn_reflns_limit_k_min -13
_diffrn_reflns_limit_l_max 16
_diffrn_reflns_limit_l_min -16
_diffrn_reflns_number 34355
_diffrn_reflns_point_group_measured_fraction_full 0.963
_diffrn_reflns_point_group_measured_fraction_max 0.969
_diffrn_reflns_theta_full 25.242
_diffrn_reflns_theta_max 28.306
_diffrn_reflns_theta_min 3.232
_diffrn_source 'Incoatec microsource'
_exptl_absorpt_coefficient_mu 2.091
_exptl_absorpt_correction_T_max 0.7457
_exptl_absorpt_correction_T_min 0.6759
_exptl_absorpt_correction_type multi-scan
_exptl_absorpt_process_details SADABS
_exptl_crystal_colour colorless
_exptl_crystal_density_diffrn 1.890
_exptl_crystal_description block
_exptl_crystal_F_000 632
_exptl_crystal_size_max 0.260
_exptl_crystal_size_mid 0.250
_exptl_crystal_size_min 0.240
_refine_diff_density_max 0.406
_refine_diff_density_min -0.345
_refine_diff_density_rms 0.053
_refine_ls_extinction_method none
_refine_ls_goodness_of_fit_ref 1.087
_refine_ls_hydrogen_treatment constr
_refine_ls_matrix_type full
_refine_ls_number_parameters 390
_refine_ls_number_reflns 5437
_refine_ls_number_restraints 191
_refine_ls_restrained_S_all 1.139
_refine_ls_R_factor_all 0.0140
_refine_ls_R_factor_gt 0.0138
_refine_ls_shift/su_max 0.004
_refine_ls_shift/su_mean 0.000
_refine_ls_structure_factor_coef Fsqd
_refine_ls_weighting_details 'w=1/[\s^2^(Fo^2^)+(0.0071P)^2^+0.7180P] where P=(Fo^2^+2Fc^2^)/3'
_refine_ls_weighting_scheme calc
_refine_ls_wR_factor_gt 0.0354
_refine_ls_wR_factor_ref 0.0355
_reflns_Friedel_coverage 0.000
_reflns_number_gt 5388
_reflns_number_total 5437
_reflns_threshold_expression 'I > 2\s(I)'
_cod_data_source_file d2dt01024k2.cif
_cod_data_source_block CeL66
_cod_database_code 7711398
_shelx_shelxl_version_number 2014/7
_shelx_space_group_comment
;
The symmetry employed for this shelxl refinement is uniquely defined
by the following loop, which should always be used as a source of
symmetry information in preference to the above space-group names.
They are only intended as comments.
;
_shelx_estimated_absorpt_t_min 0.612
_shelx_estimated_absorpt_t_max 0.634

loop_
_space_group_symop_operation_xyz
'x, y, z'
'-x, -y, -z'

loop_
_atom_site_label
_atom_site_type_symbol
_atom_site_fract_x
_atom_site_fract_y
_atom_site_fract_z
_atom_site_U_iso_or_equiv
_atom_site_adp_type
_atom_site_occupancy
_atom_site_site_symmetry_order
_atom_site_calc_flag
_atom_site_refinement_flags_posn
_atom_site_refinement_flags_adp
_atom_site_refinement_flags_occupancy
_atom_site_disorder_assembly
_atom_site_disorder_group
Ce1 Ce -0.04273(2) 0.96500(2) 0.68644(2) 0.01392(3) Uani 1 1 d . . . . .
N1 N -0.27497(14) 0.65067(12) 0.63501(10) 0.0210(2) Uani 1 1 d . . . . .
N2 N -0.30353(18) 0.59625(16) 0.73596(11) 0.0348(3) Uani 1 1 d . . . . .
N3 N -0.50638(17) 0.78893(16) 0.70249(13) 0.0354(3) Uani 1 1 d . . . . .
N4A N 0.5813(10) 0.6608(10) 0.3273(8) 0.0244(8) Uani 0.652(15) 1 d D U P A 1
N5A N 0.6012(8) 0.7813(8) 0.3520(6) 0.0358(10) Uani 0.652(15) 1 d D U P A 1
N6A N 0.6682(8) 0.7367(6) 0.1731(5) 0.0487(10) Uani 0.652(15) 1 d D U P A 1
C5A C 0.6536(8) 0.8202(7) 0.2568(5) 0.0410(10) Uani 0.652(15) 1 d D U P A 1
H5A H 0.6688 0.9032 0.2531 0.049 Uiso 0.652(15) 1 d DR U P A 1
C6A C 0.6220(9) 0.6385(6) 0.2241(4) 0.0416(10) Uani 0.652(15) 1 d D U P A 1
H6A H 0.5824 0.5650 0.1856 0.050 Uiso 0.652(15) 1 d DR U P A 1
N4B N 0.572(2) 0.6705(19) 0.3290(16) 0.0274(14) Uani 0.348(15) 1 d D U P A 1
N5B N 0.6302(16) 0.7634(16) 0.3359(12) 0.0403(16) Uani 0.348(15) 1 d D U P A 1
N6B N 0.6199(13) 0.7468(11) 0.1641(8) 0.0475(13) Uani 0.348(15) 1 d D U P A 1
C5B C 0.6570(17) 0.8054(15) 0.2315(10) 0.0450(14) Uani 0.348(15) 1 d D U P A 1
H5B H 0.7101 0.8818 0.2192 0.054 Uiso 0.348(15) 1 d DR U P A 1
C6B C 0.5725(14) 0.6557(11) 0.2217(8) 0.0357(12) Uani 0.348(15) 1 d D U P A 1
H6B H 0.4979 0.6433 0.2112 0.043 Uiso 0.348(15) 1 d DR U P A 1
N7 N 0.10450(15) 0.69596(12) 1.06168(9) 0.0206(2) Uani 1 1 d . . . B 1
N8 N 0.2170(2) 0.73492(18) 1.00113(12) 0.0380(4) Uani 1 1 d . . . B 1
N9 N 0.13275(16) 0.84215(13) 1.16070(10) 0.0234(2) Uani 1 1 d . . . C 1
O1 O 0.17663(13) 0.83565(11) 0.55165(9) 0.0284(2) Uani 1 1 d . . . D 1
O2 O 0.25999(13) 0.82692(11) 0.37491(9) 0.0265(2) Uani 1 1 d . . . E 1
O3 O 0.03860(16) 0.70354(11) 0.74844(9) 0.0323(3) Uani 1 1 d . . . F 1
O4 O -0.05067(15) 0.84975(11) 0.88247(9) 0.0303(2) Uani 1 1 d . . . G 1
O5 O -0.15108(13) 0.87129(11) 0.56511(8) 0.0247(2) Uani 1 1 d . . . H 1
O6 O -0.06317(13) 0.85226(11) 0.38833(8) 0.0247(2) Uani 1 1 d . . . I 1
O7 O 0.18794(13) 0.93110(13) 0.77793(9) 0.0302(2) Uani 1 1 d . . . J 1
H7A H 0.1775 0.8823 0.8314 0.045 Uiso 1 1 d R U . J 1
H7B H 0.2785 0.8985 0.7491 0.045 Uiso 1 1 d R U . J 1
O8 O -0.30812(15) 0.97115(16) 0.77493(11) 0.0412(3) Uani 1 1 d . . . K 1
H8A H -0.3368 0.9318 0.8290 0.062 Uiso 1 1 d R U . K 1
H8B H -0.3793 1.0028 0.7402 0.062 Uiso 1 1 d R U . K 1
O9A O 0.5833(12) 0.8596(6) 0.9619(4) 0.0803(18) Uani 0.56(2) 1 d . U P L 1
H9A H 0.5787 0.8710 1.0264 0.120 Uiso 0.56(2) 1 d R U P L 1
H9B H 0.5988 0.9258 0.9277 0.120 Uiso 0.56(2) 1 d R U P L 1
O9B O 0.6459(16) 0.8879(10) 0.9779(7) 0.084(4) Uani 0.44(2) 1 d . U P L 2
H9C H 0.7279 0.8765 0.9380 0.125 Uiso 0.44(2) 1 d R U P L 2
H9D H 0.6652 0.8605 1.0385 0.125 Uiso 0.44(2) 1 d R U P L 2
C1 C 0.26786(15) 0.78029(13) 0.46952(11) 0.0184(2) Uani 1 1 d . . . . .
C2 C 0.39374(15) 0.63842(13) 0.48558(11) 0.0176(2) Uani 1 1 d . . . . .
C3 C 0.53277(16) 0.58212(14) 0.41495(11) 0.0192(3) Uani 1 1 d D U . . .
C4 C 0.36314(16) 0.55332(14) 0.57150(11) 0.0200(3) Uani 1 1 d . . . . .
H4 H 0.2720 0.5875 0.6204 0.024 Uiso 1 1 calc R U . . .
C7 C 0.00011(17) 0.72874(14) 0.84674(11) 0.0210(3) Uani 1 1 d . . . . .
C8 C 0.00870(17) 0.60862(14) 0.92597(11) 0.0191(3) Uani 1 1 d . . . . .
C9 C 0.05128(17) 0.59775(14) 1.02759(11) 0.0190(3) Uani 1 1 d . . . . .
C10 C -0.04178(18) 0.50862(14) 0.89956(11) 0.0215(3) Uani 1 1 d . . . . .
H10 H -0.0696 0.5130 0.8320 0.026 Uiso 1 1 calc R U . . .
C11 C 0.05692(18) 0.76103(15) 1.15513(11) 0.0233(3) Uani 1 1 d . . . . .
H11 H -0.0194 0.7505 1.2090 0.028 Uiso 1 1 calc R U . B 1
C12 C 0.2286(2) 0.8227(2) 1.06504(14) 0.0364(4) Uani 1 1 d . . . . .
H12 H 0.2976 0.8679 1.0456 0.044 Uiso 1 1 calc R U . B 1
C13 C -0.13395(16) 0.57908(14) 0.56586(11) 0.0181(2) Uani 1 1 d . . . . .
C14 C -0.39785(18) 0.76440(16) 0.61687(14) 0.0277(3) Uani 1 1 d . . . . .
H14 H -0.4054 0.8181 0.5532 0.033 Uiso 1 1 calc R U . . .
C15 C -0.4431(2) 0.6840(2) 0.77243(15) 0.0400(4) Uani 1 1 d . . . . .
H15 H -0.4946 0.6747 0.8412 0.048 Uiso 1 1 calc R U . . .
C16 C -0.09613(16) 0.80388(13) 0.47992(11) 0.0175(2) Uani 1 1 d . . . . .
C17 C -0.05799(16) 0.64776(13) 0.48970(11) 0.0175(2) Uani 1 1 d . . . . .
C18 C -0.07587(17) 0.43463(14) 0.57557(11) 0.0193(3) Uani 1 1 d . . . . .
H18 H -0.1279 0.3915 0.6272 0.023 Uiso 1 1 calc R U . . .

loop_
_atom_site_aniso_label
_atom_site_aniso_U_11
_atom_site_aniso_U_22
_atom_site_aniso_U_33
_atom_site_aniso_U_23
_atom_site_aniso_U_13
_atom_site_aniso_U_12
Ce1 0.01789(4) 0.01010(4) 0.01239(4) 0.00069(2) -0.00183(3) -0.00424(3)
N1 0.0210(6) 0.0197(5) 0.0199(5) -0.0002(4) 0.0004(4) -0.0068(5)
N2 0.0331(7) 0.0378(8) 0.0222(6) 0.0038(6) 0.0046(5) -0.0060(6)
N3 0.0225(7) 0.0372(8) 0.0391(8) -0.0073(6) 0.0012(6) -0.0047(6)
N4A 0.0208(15) 0.0170(15) 0.0270(12) 0.0061(12) 0.0021(12) -0.0022(12)
N5A 0.037(2) 0.0326(19) 0.042(2) 0.0059(14) -0.0017(16) -0.0215(16)
N6A 0.045(2) 0.0466(14) 0.0391(14) 0.0170(12) 0.0099(17) -0.0122(16)
C5A 0.0392(14) 0.0381(16) 0.044(2) 0.0129(15) 0.0002(17) -0.0195(13)
C6A 0.043(2) 0.0361(15) 0.0302(12) 0.0050(11) 0.0092(17) -0.0058(17)
N4B 0.026(2) 0.022(2) 0.0244(19) 0.0065(19) 0.004(2) -0.004(2)
N5B 0.038(3) 0.040(3) 0.044(3) 0.007(2) 0.000(2) -0.021(2)
N6B 0.041(2) 0.0493(19) 0.0365(19) 0.0179(16) 0.004(2) -0.009(2)
C5B 0.042(2) 0.042(2) 0.043(3) 0.017(2) 0.007(2) -0.018(2)
C6B 0.034(2) 0.037(2) 0.0251(17) 0.0088(16) 0.003(2) -0.006(2)
N7 0.0296(6) 0.0191(5) 0.0171(5) -0.0008(4) -0.0022(5) -0.0142(5)
N8 0.0465(9) 0.0497(9) 0.0296(7) -0.0145(6) 0.0106(6) -0.0354(8)
N9 0.0301(7) 0.0204(6) 0.0225(6) -0.0037(5) -0.0036(5) -0.0120(5)
O1 0.0273(6) 0.0180(5) 0.0283(5) -0.0015(4) 0.0072(4) -0.0009(4)
O2 0.0274(5) 0.0205(5) 0.0237(5) 0.0040(4) -0.0062(4) -0.0005(4)
O3 0.0554(8) 0.0210(5) 0.0166(5) 0.0042(4) -0.0016(5) -0.0131(5)
O4 0.0464(7) 0.0161(5) 0.0245(5) 0.0025(4) -0.0006(5) -0.0106(5)
O5 0.0331(6) 0.0201(5) 0.0225(5) -0.0041(4) -0.0039(4) -0.0113(4)
O6 0.0341(6) 0.0183(5) 0.0220(5) 0.0028(4) 0.0002(4) -0.0128(4)
O7 0.0199(5) 0.0383(6) 0.0286(6) 0.0048(5) -0.0036(4) -0.0080(5)
O8 0.0318(7) 0.0599(9) 0.0330(6) 0.0055(6) -0.0006(5) -0.0221(6)
O9A 0.086(4) 0.106(3) 0.054(2) 0.018(2) 0.006(2) -0.053(3)
O9B 0.082(5) 0.089(4) 0.046(3) 0.038(3) 0.018(3) -0.017(3)
C1 0.0166(6) 0.0128(6) 0.0233(6) 0.0012(5) -0.0024(5) -0.0035(5)
C2 0.0172(6) 0.0143(6) 0.0180(6) 0.0004(5) -0.0026(5) -0.0024(5)
C3 0.0196(6) 0.0162(6) 0.0177(6) 0.0035(5) -0.0008(5) -0.0043(5)
C4 0.0174(6) 0.0172(6) 0.0194(6) 0.0012(5) 0.0006(5) -0.0020(5)
C7 0.0279(7) 0.0169(6) 0.0193(6) 0.0056(5) -0.0048(5) -0.0104(5)
C8 0.0285(7) 0.0145(6) 0.0152(6) 0.0032(5) -0.0041(5) -0.0097(5)
C9 0.0279(7) 0.0153(6) 0.0169(6) -0.0007(5) -0.0041(5) -0.0113(5)
C10 0.0345(8) 0.0192(6) 0.0143(6) 0.0029(5) -0.0081(5) -0.0129(6)
C11 0.0314(8) 0.0224(7) 0.0190(6) -0.0035(5) -0.0008(5) -0.0140(6)
C12 0.0440(10) 0.0447(10) 0.0326(8) -0.0128(7) 0.0060(7) -0.0327(8)
C13 0.0192(6) 0.0169(6) 0.0176(6) -0.0011(5) -0.0009(5) -0.0068(5)
C14 0.0221(7) 0.0254(7) 0.0327(8) -0.0006(6) -0.0040(6) -0.0058(6)
C15 0.0322(9) 0.0479(11) 0.0285(8) -0.0039(7) 0.0078(7) -0.0075(8)
C16 0.0188(6) 0.0145(6) 0.0205(6) 0.0003(5) -0.0036(5) -0.0076(5)
C17 0.0220(6) 0.0140(6) 0.0171(6) 0.0004(4) -0.0031(5) -0.0076(5)
C18 0.0233(7) 0.0169(6) 0.0182(6) 0.0010(5) 0.0001(5) -0.0098(5)

loop_
_atom_type_symbol
_atom_type_description
_atom_type_scat_dispersion_real
_atom_type_scat_dispersion_imag
_atom_type_scat_source
C C 0.0033 0.0016 'International Tables Vol C Tables 4.2.6.8 and 6.1.1.4'
H H 0.0000 0.0000 'International Tables Vol C Tables 4.2.6.8 and 6.1.1.4'
N N 0.0061 0.0033 'International Tables Vol C Tables 4.2.6.8 and 6.1.1.4'
O O 0.0106 0.0060 'International Tables Vol C Tables 4.2.6.8 and 6.1.1.4'
Ce Ce -0.2486 2.6331 'International Tables Vol C Tables 4.2.6.8 and 6.1.1.4'

loop_
_geom_angle_atom_site_label_1
_geom_angle_atom_site_label_2
_geom_angle_atom_site_label_3
_geom_angle
_geom_angle_site_symmetry_1
_geom_angle_site_symmetry_3
_geom_angle_publ_flag
O5 Ce1 O1 74.34(4) . . ?
O5 Ce1 O6 117.82(4) . 2_576 ?
O1 Ce1 O6 77.97(4) . 2_576 ?
O5 Ce1 O2 75.03(4) . 2_576 ?
O1 Ce1 O2 118.89(4) . 2_576 ?
O6 Ce1 O2 71.83(4) 2_576 2_576 ?
O5 Ce1 O8 70.08(4) . . ?
O1 Ce1 O8 140.60(4) . . ?
O6 Ce1 O8 134.20(4) 2_576 . ?
O2 Ce1 O8 67.19(4) 2_576 . ?
O5 Ce1 O7 147.21(4) . . ?
O1 Ce1 O7 77.86(4) . . ?
O6 Ce1 O7 71.93(4) 2_576 . ?
O2 Ce1 O7 135.01(4) 2_576 . ?
O8 Ce1 O7 127.75(4) . . ?
O5 Ce1 O3 77.27(4) . . ?
O1 Ce1 O3 74.07(4) . . ?
O6 Ce1 O3 142.90(4) 2_576 . ?
O2 Ce1 O3 143.99(4) 2_576 . ?
O8 Ce1 O3 82.03(5) . . ?
O7 Ce1 O3 78.68(4) . . ?
O5 Ce1 O4 113.15(4) . . ?
O1 Ce1 O4 115.88(4) . . ?
O6 Ce1 O4 129.01(4) 2_576 . ?
O2 Ce1 O4 124.56(4) 2_576 . ?
O8 Ce1 O4 65.70(4) . . ?
O7 Ce1 O4 64.77(4) . . ?
O3 Ce1 O4 49.70(3) . . ?
O5 Ce1 N9 140.55(4) . 2_577 ?
O1 Ce1 N9 142.86(4) . 2_577 ?
O6 Ce1 N9 73.23(4) 2_576 2_577 ?
O2 Ce1 N9 73.40(4) 2_576 2_577 ?
O8 Ce1 N9 76.23(4) . 2_577 ?
O7 Ce1 N9 71.31(4) . 2_577 ?
O3 Ce1 N9 118.07(4) . 2_577 ?
O4 Ce1 N9 68.52(4) . 2_577 ?
C14 N1 N2 109.68(12) . . ?
C14 N1 C13 130.84(13) . . ?
N2 N1 C13 119.32(12) . . ?
C15 N2 N1 102.14(14) . . ?
C14 N3 C15 103.24(14) . . ?
C6A N4A N5A 110.5(7) . . ?
C6A N4A C3 131.9(10) . . ?
N5A N4A C3 117.5(9) . . ?
C5A N5A N4A 101.0(6) . . ?
C6A N6A C5A 102.2(5) . . ?
N5A C5A N6A 115.4(6) . . ?
N5A C5A H5A 116.0 . . ?
N6A C5A H5A 128.4 . . ?
N5A C5A H5B 142.3 . . ?
N6A C5A H5B 100.9 . . ?
H5A C5A H5B 30.9 . . ?
N4A C6A N6A 110.9(6) . . ?
N4A C6A H6A 119.9 . . ?
N6A C6A H6A 126.3 . . ?
N4A C6A H6B 94.6 . . ?
N6A C6A H6B 116.4 . . ?
H6A C6A H6B 46.5 . . ?
N5B N4B C6B 108.1(13) . . ?
N5B N4B C3 127.2(19) . . ?
C6B N4B C3 124.2(19) . . ?
N4B N5B C5B 102.7(15) . . ?
C5B N6B C6B 104.3(10) . . ?
N6B C5B N5B 115.3(13) . . ?
N6B C5B H5A 146.6 . . ?
N5B C5B H5A 93.7 . . ?
N6B C5B H5B 130.2 . . ?
N5B C5B H5B 114.5 . . ?
H5A C5B H5B 27.4 . . ?
N6B C6B N4B 109.3(12) . . ?
N6B C6B H6A 119.5 . . ?
N4B C6B H6A 126.5 . . ?
N6B C6B H6B 121.3 . . ?
N4B C6B H6B 112.9 . . ?
H6A C6B H6B 58.4 . . ?
C11 N7 N8 109.66(12) . . ?
C11 N7 C9 126.82(12) . . ?
N8 N7 C9 123.50(12) . . ?
C12 N8 N7 101.81(13) . . ?
C11 N9 C12 102.71(12) . . ?
C11 N9 Ce1 122.38(10) . 2_577 ?
C12 N9 Ce1 133.27(10) . 2_577 ?
C1 O1 Ce1 167.77(11) . . ?
C1 O2 Ce1 126.12(9) . 2_576 ?
C7 O3 Ce1 94.48(8) . . ?
C7 O4 Ce1 92.50(8) . . ?
C16 O5 Ce1 134.02(9) . . ?
C16 O6 Ce1 136.10(9) . 2_576 ?
Ce1 O7 H7A 103.8 . . ?
Ce1 O7 H7B 124.7 . . ?
H7A O7 H7B 107.8 . . ?
Ce1 O8 H8A 132.3 . . ?
Ce1 O8 H8B 118.6 . . ?
H8A O8 H8B 107.6 . . ?
H9A O9A H9B 107.7 . . ?
H9C O9B H9D 107.8 . . ?
O1 C1 O2 125.94(13) . . ?
O1 C1 C2 116.85(12) . . ?
O2 C1 C2 117.08(12) . . ?
C4 C2 C3 117.25(12) . . ?
C4 C2 C1 117.84(12) . . ?
C3 C2 C1 124.66(12) . . ?
C4 C3 C2 121.98(12) 2_666 . ?
C4 C3 N4A 115.3(3) 2_666 . ?
C2 C3 N4A 122.7(3) . . ?
C4 C3 N4B 119.5(6) 2_666 . ?
C2 C3 N4B 118.4(6) . . ?
N4A C3 N4B 4.3(9) . . ?
C3 C4 C2 120.76(12) 2_666 . ?
C3 C4 H4 119.6 2_666 . ?
C2 C4 H4 119.6 . . ?
O3 C7 O4 123.23(13) . . ?
O3 C7 C8 118.31(12) . . ?
O4 C7 C8 118.40(12) . . ?
C10 C8 C9 117.89(12) . . ?
C10 C8 C7 117.57(12) . . ?
C9 C8 C7 124.30(12) . . ?
C10 C9 C8 121.07(12) 2_567 . ?
C10 C9 N7 117.18(12) 2_567 . ?
C8 C9 N7 121.75(12) . . ?
C9 C10 C8 121.03(12) 2_567 . ?
C9 C10 H10 119.5 2_567 . ?
C8 C10 H10 119.5 . . ?
N9 C11 N7 110.69(13) . . ?
N9 C11 H11 124.7 . . ?
N7 C11 H11 124.7 . . ?
N8 C12 N9 115.12(14) . . ?
N8 C12 H12 122.4 . . ?
N9 C12 H12 122.4 . . ?
C18 C13 C17 120.64(12) . . ?
C18 C13 N1 116.26(12) . . ?
C17 C13 N1 123.09(12) . . ?
N3 C14 N1 109.94(15) . . ?
N3 C14 H14 125.0 . . ?
N1 C14 H14 125.0 . . ?
N2 C15 N3 114.98(15) . . ?
N2 C15 H15 122.5 . . ?
N3 C15 H15 122.5 . . ?
O6 C16 O5 126.06(12) . . ?
O6 C16 C17 116.71(12) . . ?
O5 C16 C17 117.15(12) . . ?
C18 C17 C13 117.39(12) 2_566 . ?
C18 C17 C16 116.02(12) 2_566 . ?
C13 C17 C16 126.16(12) . . ?
C13 C18 C17 121.98(12) . 2_566 ?
C13 C18 H18 119.0 . . ?
C17 C18 H18 119.0 2_566 . ?

loop_
_geom_bond_atom_site_label_1
_geom_bond_atom_site_label_2
_geom_bond_distance
_geom_bond_site_symmetry_2
_geom_bond_publ_flag
Ce1 O5 2.4456(10) . ?
Ce1 O1 2.4533(10) . ?
Ce1 O6 2.5055(10) 2_576 ?
Ce1 O2 2.5202(10) 2_576 ?
Ce1 O8 2.5391(13) . ?
Ce1 O7 2.5491(12) . ?
Ce1 O3 2.6044(11) . ?
Ce1 O4 2.6429(11) . ?
Ce1 N9 2.6996(12) 2_577 ?
N1 C14 1.339(2) . ?
N1 N2 1.3665(18) . ?
N1 C13 1.4266(17) . ?
N2 C15 1.313(2) . ?
N3 C14 1.317(2) . ?
N3 C15 1.354(3) . ?
N4A C6A 1.304(10) . ?
N4A N5A 1.407(15) . ?
N4A C3 1.425(8) . ?
N5A C5A 1.302(7) . ?
N6A C6A 1.327(6) . ?
N6A C5A 1.385(7) . ?
C5A H5A 0.9226 . ?
C5A H5B 1.0162 . ?
C6A H6A 1.1482 . ?
C6A H6B 1.1986 . ?
N4B N5B 1.30(3) . ?
N4B C6B 1.38(2) . ?
N4B C3 1.441(16) . ?
N5B C5B 1.357(13) . ?
N6B C5B 1.263(15) . ?
N6B C6B 1.305(12) . ?
C5B H5A 1.1267 . ?
C5B H5B 1.0772 . ?
C6B H6A 1.0499 . ?
C6B H6B 0.8014 . ?
N7 C11 1.3320(18) . ?
N7 N8 1.3636(18) . ?
N7 C9 1.4287(17) . ?
N8 C12 1.322(2) . ?
N9 C11 1.3149(19) . ?
N9 C12 1.352(2) . ?
N9 Ce1 2.6995(12) 2_577 ?
O1 C1 1.2475(17) . ?
O2 C1 1.2483(17) . ?
O2 Ce1 2.5202(10) 2_576 ?
O3 C7 1.2502(18) . ?
O4 C7 1.2567(18) . ?
O5 C16 1.2555(17) . ?
O6 C16 1.2497(17) . ?
O6 Ce1 2.5054(10) 2_576 ?
O7 H7A 0.8180 . ?
O7 H7B 0.8186 . ?
O8 H8A 0.8182 . ?
O8 H8B 0.8165 . ?
O9A H9A 0.8251 . ?
O9A H9B 0.8239 . ?
O9B H9C 0.8185 . ?
O9B H9D 0.8172 . ?
C1 C2 1.5217(18) . ?
C2 C4 1.3921(18) . ?
C2 C3 1.3969(18) . ?
C3 C4 1.3892(18) 2_666 ?
C4 C3 1.3893(18) 2_666 ?
C4 H4 0.9300 . ?
C7 C8 1.5079(18) . ?
C8 C10 1.3885(19) . ?
C8 C9 1.3952(19) . ?
C9 C10 1.3871(18) 2_567 ?
C10 C9 1.3871(18) 2_567 ?
C10 H10 0.9300 . ?
C11 H11 0.9300 . ?
C12 H12 0.9300 . ?
C13 C18 1.3869(18) . ?
C13 C17 1.4002(18) . ?
C14 H14 0.9300 . ?
C15 H15 0.9300 . ?
C16 C17 1.5176(18) . ?
C17 C18 1.3925(19) 2_566 ?
C18 C17 1.3925(19) 2_566 ?
C18 H18 0.9300 . ?

loop_
_geom_hbond_atom_site_label_D
_geom_hbond_atom_site_label_H
_geom_hbond_atom_site_label_A
_geom_hbond_distance_DH
_geom_hbond_distance_HA
_geom_hbond_distance_DA
_geom_hbond_angle_DHA
_geom_hbond_site_symmetry_A
C14 H14 N5A 0.93 2.59 3.331(7) 137.0 1_455
C11 H11 O6 0.93 2.49 3.0545(17) 119.5 1_556
C10 H10 N2 0.93 2.54 3.321(2) 142.0 .
C4 H4 O3 0.93 2.44 3.3690(18) 173.0 .
O9A H9B O8 0.82 2.06 2.732(6) 138.8 1_655
O9A H9A N6B 0.83 2.06 2.727(11) 137.0 1_556
O9A H9A N6A 0.83 2.29 2.953(9) 137.3 1_556
O8 H8A O9A 0.82 1.92 2.732(6) 173.7 1_455
O7 H7B N3 0.82 1.93 2.7310(18) 167.8 1_655
O7 H7A O4 0.82 2.29 2.7818(17) 119.5 .
O7 H7A N8 0.82 2.51 3.302(2) 163.9 .
C5B H5B O7 1.08 2.49 3.555(16) 170.5 2_676
C5A H5A O7 0.92 2.54 3.414(7) 158.8 2_676
C5B H5B O7 1.08 2.49 3.555(16) 170.5 2_676
C5A H5A O7 0.92 2.54 3.414(7) 158.8 2_676
C14 H14 N5A 0.93 2.59 3.331(7) 137.0 1_455
C11 H11 O6 0.93 2.49 3.0545(17) 119.5 1_556
C10 H10 N2 0.93 2.54 3.321(2) 142.0 .
C4 H4 O3 0.93 2.44 3.3690(18) 173.0 .
O9A H9B O8 0.82 2.06 2.732(6) 138.8 1_655
O9A H9A N6B 0.83 2.06 2.727(11) 137.0 1_556
O9A H9A N6A 0.83 2.29 2.953(9) 137.3 1_556
O8 H8A O9A 0.82 1.92 2.732(6) 173.7 1_455
O7 H7B N3 0.82 1.93 2.7310(18) 167.8 1_655
O7 H7A O4 0.82 2.29 2.7818(17) 119.5 .
O7 H7A N8 0.82 2.51 3.302(2) 163.9 .
C5B H5B O7 1.08 2.49 3.555(16) 170.5 2_676
C5A H5A O7 0.92 2.54 3.414(7) 158.8 2_676
C5B H5B O7 1.08 2.49 3.555(16) 170.5 2_676
C5A H5A O7 0.92 2.54 3.414(7) 158.8 2_676
C5A H5A O7 0.92 2.54 3.414(7) 158.8 2_676
C5B H5B O7 1.08 2.49 3.555(16) 170.5 2_676
C5A H5A O7 0.92 2.54 3.414(7) 158.8 2_676
C5B H5B O7 1.08 2.49 3.555(16) 170.5 2_676
O7 H7A N8 0.82 2.51 3.302(2) 163.9 .
O7 H7A O4 0.82 2.29 2.7818(17) 119.5 .
O7 H7B N3 0.82 1.93 2.7310(18) 167.8 1_655
O8 H8A O9A 0.82 1.92 2.732(6) 173.7 1_455
O9A H9A N6A 0.83 2.29 2.953(9) 137.3 1_556
O9A H9A N6B 0.83 2.06 2.727(11) 137.0 1_556
O9A H9B O8 0.82 2.06 2.732(6) 138.8 1_655
C4 H4 O3 0.93 2.44 3.3690(18) 173.0 .
C10 H10 N2 0.93 2.54 3.321(2) 142.0 .
C11 H11 O6 0.93 2.49 3.0545(17) 119.5 1_556
C14 H14 N5A 0.93 2.59 3.331(7) 137.0 1_455
